data_4516904
loop_
_publ_author_name
'Oruganti, Madhavi'
'Nechipadappu, Sunil Kumar'
'Khade, Pavan A.'
'Trivedi, Darshak R.'

_publ_section_title
;
 Solid-State Versatility of the Molecular Salts/Cocrystals of
 2-Chloro-4-nitrobenzoic Acid: A Case Study on Halogen Bonds.
;
_journal_issue 10
_journal_name_full 'ACS omega'
_journal_page_first 7146
_journal_page_last 7162
_journal_paper_doi 10.1021/acsomega.7b00878
_journal_volume 2
_journal_year 2017
_chemical_formula_sum 'C14 H12 Cl N2 O6'
_chemical_formula_weight 339.71
_space_group_IT_number 2
_space_group_name_Hall '-P 1'
_space_group_name_H-M_alt 'P -1'
_symmetry_cell_setting triclinic
_symmetry_space_group_name_H-M 'P -1'
_atom_sites_solution_hydrogens geom
_atom_sites_solution_primary direct
_atom_sites_solution_secondary difmap
_audit_creation_method SHELXL-97
_cell_angle_alpha 79.563(2)
_cell_angle_beta 89.113(2)
_cell_angle_gamma 83.600(2)
_cell_formula_units_Z 2
_cell_length_a 8.1717(14)
_cell_length_b 8.2522(14)
_cell_length_c 10.8564(18)
_cell_measurement_reflns_used 2227
_cell_measurement_temperature 296(2)
_cell_measurement_theta_max 26.00
_cell_measurement_theta_min 1.91
_cell_volume 715.5(2)
_computing_structure_refinement 'SHELXL-97 (Sheldrick, 2008)'
_computing_structure_solution 'SHELXS-97 (Sheldrick, 2008)'
_diffrn_ambient_temperature 296(2)
_diffrn_measured_fraction_theta_full 0.986
_diffrn_measured_fraction_theta_max 0.986
_diffrn_measurement_device_type apexIIduo
_diffrn_radiation_monochromator graphite
_diffrn_radiation_source 'fine-focus sealed tube'
_diffrn_radiation_type MoK\a
_diffrn_radiation_wavelength 0.71073
_diffrn_reflns_av_R_equivalents 0.0260
_diffrn_reflns_av_sigmaI/netI 0.0301
_diffrn_reflns_limit_h_max 10
_diffrn_reflns_limit_h_min -10
_diffrn_reflns_limit_k_max 10
_diffrn_reflns_limit_k_min -10
_diffrn_reflns_limit_l_max 13
_diffrn_reflns_limit_l_min -13
_diffrn_reflns_number 7342
_diffrn_reflns_theta_full 26.00
_diffrn_reflns_theta_max 26.00
_diffrn_reflns_theta_min 1.91
_exptl_absorpt_coefficient_mu 0.302
_exptl_crystal_density_diffrn 1.577
_exptl_crystal_density_method 'not measured'
_exptl_crystal_description columnar
_exptl_crystal_F_000 350
_refine_diff_density_max 0.285
_refine_diff_density_min -0.355
_refine_diff_density_rms 0.053
_refine_ls_extinction_method none
_refine_ls_goodness_of_fit_ref 0.922
_refine_ls_hydrogen_treatment mixed
_refine_ls_matrix_type full
_refine_ls_number_parameters 252
_refine_ls_number_reflns 2773
_refine_ls_number_restraints 54
_refine_ls_restrained_S_all 0.913
_refine_ls_R_factor_all 0.0594
_refine_ls_R_factor_gt 0.0468
_refine_ls_shift/su_max 0.000
_refine_ls_shift/su_mean 0.000
_refine_ls_structure_factor_coef Fsqd
_refine_ls_weighting_details 'calc w=1/[\s^2^(Fo^2^)+(0.1000P)^2^+0.3538P] where P=(Fo^2^+2Fc^2^)/3'
_refine_ls_weighting_scheme calc
_refine_ls_wR_factor_gt 0.1341
_refine_ls_wR_factor_ref 0.1446
_reflns_number_gt 2227
_reflns_number_total 2773
_reflns_threshold_expression >2sigma(I)
_cod_data_source_file ao7b00878_si_002.cif
_cod_data_source_block CCDC_961164_2c4n.a
_cod_original_sg_symbol_H-M P-1
_cod_database_code 4516904

loop_
_symmetry_equiv_pos_as_xyz
'x, y, z'
'-x, -y, -z'

loop_
_atom_site_label
_atom_site_type_symbol
_atom_site_fract_x
_atom_site_fract_y
_atom_site_fract_z
_atom_site_U_iso_or_equiv
_atom_site_adp_type
_atom_site_occupancy
_atom_site_symmetry_multiplicity
_atom_site_calc_flag
_atom_site_refinement_flags
Cl01 Cl 0.35373(8) 0.67977(8) 0.92811(6) 0.0504(2) Uani 1 1 d U
O5 O -0.03455(19) 0.6192(2) 0.60338(15) 0.0424(4) Uani 1 1 d U
O2 O 0.52507(19) 0.6764(2) 0.58797(16) 0.0410(4) Uani 1 1 d U
O6 O -0.1230(2) 0.5903(2) 0.79886(16) 0.0489(5) Uani 1 1 d U
O1 O 0.6311(2) 0.7981(2) 0.72980(19) 0.0557(5) Uani 1 1 d U
N1 N 0.2713(2) 0.4961(3) 0.56006(18) 0.0333(4) Uani 1 1 d U
O4 O -0.1760(2) 1.0900(3) 0.8463(2) 0.0638(6) Uani 1 1 d U
O3 O -0.1765(3) 1.2139(3) 0.6545(2) 0.0674(6) Uani 1 1 d U
N2 N -0.1142(2) 1.1140(2) 0.7431(2) 0.0414(5) Uani 1 1 d U
C8 C 0.1260(2) 0.4361(2) 0.76265(19) 0.0282(5) Uani 1 1 d U
C9 C 0.2616(2) 0.4050(3) 0.6873(2) 0.0290(5) Uani 1 1 d U
C2 C 0.2668(3) 0.8236(2) 0.8048(2) 0.0301(5) Uani 1 1 d U
C14 C -0.0177(2) 0.5572(3) 0.7138(2) 0.0301(5) Uani 1 1 d U
C6 C 0.2695(3) 0.9653(3) 0.5922(2) 0.0334(5) Uani 1 1 d U
C1 C 0.3468(3) 0.8519(2) 0.6901(2) 0.0295(5) Uani 1 1 d U
C7 C 0.5153(3) 0.7665(3) 0.6689(2) 0.0327(5) Uani 1 1 d U
C4 C 0.0449(3) 1.0211(3) 0.7240(2) 0.0316(5) Uani 1 1 d U
C3 C 0.1152(3) 0.9071(3) 0.8229(2) 0.0318(5) Uani 1 1 d U
C13 C 0.1283(3) 0.3517(3) 0.8854(2) 0.0374(5) Uani 1 1 d U
C10 C 0.3938(3) 0.2924(3) 0.7329(2) 0.0393(5) Uani 1 1 d U
C5 C 0.1191(3) 1.0521(3) 0.6084(2) 0.0357(5) Uani 1 1 d U
C12 C 0.2600(3) 0.2392(3) 0.9320(2) 0.0444(6) Uani 1 1 d U
C11 C 0.3917(3) 0.2095(3) 0.8553(3) 0.0448(6) Uani 1 1 d U
H3 H 0.325(3) 0.987(3) 0.504(2) 0.030(6) Uiso 1 1 d .
H1 H 0.061(3) 0.890(3) 0.900(2) 0.041(7) Uiso 1 1 d .
H2 H 0.071(3) 1.135(3) 0.544(2) 0.037(6) Uiso 1 1 d .
H8 H 0.178(4) 0.548(4) 0.540(3) 0.053(8) Uiso 1 1 d .
H6 H 0.259(3) 0.185(3) 1.014(2) 0.037(6) Uiso 1 1 d .
H7 H 0.035(3) 0.377(3) 0.936(2) 0.036(6) Uiso 1 1 d .
H10 H 0.314(4) 0.427(4) 0.502(3) 0.060(8) Uiso 1 1 d .
H9 H 0.345(4) 0.575(4) 0.565(3) 0.057(8) Uiso 1 1 d .
H5 H 0.473(4) 0.130(4) 0.889(3) 0.049(7) Uiso 1 1 d .
H4 H 0.492(5) 0.273(4) 0.680(3) 0.079(11) Uiso 1 1 d .
H12 H -0.208(5) 0.670(5) 0.761(3) 0.087(11) Uiso 1 1 d .

loop_
_atom_site_aniso_label
_atom_site_aniso_U_11
_atom_site_aniso_U_22
_atom_site_aniso_U_33
_atom_site_aniso_U_23
_atom_site_aniso_U_13
_atom_site_aniso_U_12
Cl01 0.0505(4) 0.0536(4) 0.0419(4) -0.0019(3) -0.0123(3) 0.0070(3)
O5 0.0281(8) 0.0579(10) 0.0358(9) -0.0033(8) 0.0014(7) 0.0103(7)
O2 0.0291(8) 0.0504(9) 0.0495(10) -0.0274(8) 0.0080(7) -0.0018(7)
O6 0.0316(9) 0.0746(12) 0.0364(9) -0.0130(8) 0.0058(7) 0.0163(8)
O1 0.0265(9) 0.0721(12) 0.0768(13) -0.0445(11) -0.0122(8) 0.0109(8)
N1 0.0211(10) 0.0464(11) 0.0337(10) -0.0138(8) 0.0024(8) 0.0006(8)
O4 0.0414(11) 0.0775(14) 0.0664(13) -0.0119(11) 0.0188(10) 0.0150(9)
O3 0.0439(11) 0.0740(14) 0.0724(14) -0.0024(11) -0.0037(10) 0.0274(10)
N2 0.0272(10) 0.0427(11) 0.0542(13) -0.0139(9) 0.0001(9) 0.0057(8)
C8 0.0224(10) 0.0329(10) 0.0319(11) -0.0133(8) -0.0010(8) -0.0019(8)
C9 0.0208(10) 0.0368(11) 0.0325(11) -0.0155(9) -0.0018(8) -0.0009(8)
C2 0.0271(11) 0.0305(10) 0.0343(11) -0.0114(8) -0.0048(8) -0.0002(8)
C14 0.0215(10) 0.0388(11) 0.0318(11) -0.0121(9) 0.0005(8) -0.0017(8)
C6 0.0287(11) 0.0403(12) 0.0308(12) -0.0078(9) 0.0023(9) 0.0001(9)
C1 0.0253(11) 0.0319(10) 0.0347(11) -0.0159(8) -0.0015(8) -0.0016(8)
C7 0.0245(11) 0.0349(11) 0.0400(12) -0.0126(9) 0.0013(9) 0.0011(8)
C4 0.0232(10) 0.0318(10) 0.0415(12) -0.0134(9) -0.0005(9) 0.0013(8)
C3 0.0269(11) 0.0369(11) 0.0335(12) -0.0125(9) 0.0034(9) -0.0018(9)
C13 0.0341(12) 0.0428(12) 0.0361(12) -0.0099(10) 0.0021(10) -0.0032(10)
C10 0.0240(11) 0.0476(13) 0.0483(14) -0.0187(11) -0.0048(10) 0.0041(9)
C5 0.0322(12) 0.0344(11) 0.0388(12) -0.0052(10) -0.0054(10) 0.0028(9)
C12 0.0491(15) 0.0441(13) 0.0370(14) 0.0006(11) -0.0097(11) -0.0035(11)
C11 0.0360(13) 0.0416(13) 0.0550(15) -0.0099(11) -0.0149(11) 0.0066(10)

loop_
_atom_type_symbol
_atom_type_description
_atom_type_scat_dispersion_real
_atom_type_scat_dispersion_imag
_atom_type_scat_source
C C 0.0033 0.0016 'International Tables Vol C Tables 4.2.6.8 and 6.1.1.4'
H H 0.0000 0.0000 'International Tables Vol C Tables 4.2.6.8 and 6.1.1.4'
N N 0.0061 0.0033 'International Tables Vol C Tables 4.2.6.8 and 6.1.1.4'
O O 0.0106 0.0060 'International Tables Vol C Tables 4.2.6.8 and 6.1.1.4'
Cl Cl 0.1484 0.1585 'International Tables Vol C Tables 4.2.6.8 and 6.1.1.4'

loop_
_geom_angle_atom_site_label_1
_geom_angle_atom_site_label_2
_geom_angle_atom_site_label_3
_geom_angle
O4 N2 O3 123.4(2)
O4 N2 C4 118.4(2)
O3 N2 C4 118.2(2)
C13 C8 C9 118.1(2)
C13 C8 C14 120.5(2)
C9 C8 C14 121.40(19)
C10 C9 C8 121.1(2)
C10 C9 N1 117.9(2)
C8 C9 N1 120.93(19)
C3 C2 C1 121.3(2)
C3 C2 Cl01 118.03(17)
C1 C2 Cl01 120.66(17)
O5 C14 O6 123.1(2)
O5 C14 C8 122.76(19)
O6 C14 C8 114.19(19)
C5 C6 C1 121.2(2)
C6 C1 C2 118.6(2)
C6 C1 C7 118.95(19)
C2 C1 C7 122.44(19)
O1 C7 O2 126.4(2)
O1 C7 C1 116.94(18)
O2 C7 C1 116.55(18)
C3 C4 C5 122.6(2)
C3 C4 N2 118.6(2)
C5 C4 N2 118.9(2)
C2 C3 C4 118.1(2)
C12 C13 C8 121.2(2)
C9 C10 C11 119.3(2)
C6 C5 C4 118.3(2)
C11 C12 C13 119.5(2)
C12 C11 C10 120.7(2)

loop_
_geom_bond_atom_site_label_1
_geom_bond_atom_site_label_2
_geom_bond_distance
Cl01 C2 1.724(2)
O5 C14 1.218(3)
O2 C7 1.246(2)
O6 C14 1.297(3)
O1 C7 1.240(3)
N1 C9 1.454(3)
O4 N2 1.214(3)
O3 N2 1.224(3)
N2 C4 1.466(3)
C8 C13 1.387(3)
C8 C9 1.396(3)
C8 C14 1.492(3)
C9 C10 1.379(3)
C2 C3 1.378(3)
C2 C1 1.392(3)
C6 C5 1.377(3)
C6 C1 1.390(3)
C1 C7 1.509(3)
C4 C3 1.378(3)
C4 C5 1.379(3)
C13 C12 1.379(3)
C10 C11 1.381(4)
C12 C11 1.378(4)
